data_2226950
loop_
_publ_author_name
'Hemamalini, Madhukar'
'Fun, Hoong-Kun'

_publ_section_title
;
 2-Amino-5-bromopyridinium 4-carboxybutanoate
;
_journal_coeditor_code IS2573
_journal_issue 8
_journal_name_full 'Acta Crystallographica Section E'
_journal_page_first o1964
_journal_paper_doi 10.1107/S1600536810026280
_journal_volume 66
_journal_year 2010
_chemical_formula_iupac 'C5 H6 Br N2 +, C5 H7 O4 -'
_chemical_formula_moiety 'C5 H6 Br N2 +, C5 H7 O4 -'
_chemical_formula_sum 'C10 H13 Br N2 O4'
_chemical_formula_weight 305.13
_chemical_name_common
;
2-Amino-5-bromopyridinium hydrogen glutarate
;
_chemical_name_systematic
;
2-amino-5-bromopyridinium 4-carboxybutanoate
;
_space_group_IT_number 19
_symmetry_cell_setting orthorhombic
_symmetry_space_group_name_Hall 'P 2ac 2ab'
_symmetry_space_group_name_H-M 'P 21 21 21'
_atom_sites_solution_hydrogens geom
_atom_sites_solution_primary direct
_atom_sites_solution_secondary difmap
_audit_creation_method SHELXL-97
_cell_angle_alpha 90.00
_cell_angle_beta 90.00
_cell_angle_gamma 90.00
_cell_formula_units_Z 4
_cell_length_a 5.1499(12)
_cell_length_b 14.858(4)
_cell_length_c 16.022(4)
_cell_measurement_reflns_used 2942
_cell_measurement_temperature 296(2)
_cell_measurement_theta_max 26.78
_cell_measurement_theta_min 2.74
_cell_volume 1226.0(5)
_computing_cell_refinement 'SAINT (Bruker, 2009)'
_computing_data_collection 'APEX2 (Bruker, 2009)'
_computing_data_reduction 'SAINT (Bruker, 2009)'
_computing_molecular_graphics 'SHELXTL (Sheldrick, 2008)'
_computing_publication_material 'SHELXTL (Sheldrick, 2008) and PLATON (Spek, 2009)'
_computing_structure_refinement 'SHELXTL (Sheldrick, 2008)'
_computing_structure_solution 'SHELXTL (Sheldrick, 2008)'
_diffrn_ambient_temperature 296(2)
_diffrn_measured_fraction_theta_full 0.995
_diffrn_measured_fraction_theta_max 0.995
_diffrn_measurement_device_type
;
Bruker APEXII DUO CCD area-detector diffractometer
;
_diffrn_measurement_method '\f and \w scans'
_diffrn_radiation_monochromator graphite
_diffrn_radiation_source 'fine-focus sealed tube'
_diffrn_radiation_type MoK\a
_diffrn_radiation_wavelength 0.71073
_diffrn_reflns_av_R_equivalents 0.0346
_diffrn_reflns_av_sigmaI/netI 0.0709
_diffrn_reflns_limit_h_max 7
_diffrn_reflns_limit_h_min -7
_diffrn_reflns_limit_k_max 21
_diffrn_reflns_limit_k_min -22
_diffrn_reflns_limit_l_max 23
_diffrn_reflns_limit_l_min -21
_diffrn_reflns_number 8937
_diffrn_reflns_theta_full 31.82
_diffrn_reflns_theta_max 31.82
_diffrn_reflns_theta_min 2.74
_diffrn_standards_number 0
_exptl_absorpt_coefficient_mu 3.358
_exptl_absorpt_correction_T_max 0.6276
_exptl_absorpt_correction_T_min 0.1945
_exptl_absorpt_correction_type multi-scan
_exptl_absorpt_process_details '(<i>SADABS</i>; Bruker, 2009)'
_exptl_crystal_colour colourless
_exptl_crystal_density_diffrn 1.653
_exptl_crystal_density_method 'not measured'
_exptl_crystal_description block
_exptl_crystal_F_000 616
_exptl_crystal_size_max 0.72
_exptl_crystal_size_mid 0.31
_exptl_crystal_size_min 0.15
_refine_diff_density_max 0.593
_refine_diff_density_min -0.418
_refine_ls_abs_structure_details 'Flack (1983), 1734 Friedel pairs'
_refine_ls_abs_structure_Flack 0.024(9)
_refine_ls_extinction_method none
_refine_ls_goodness_of_fit_ref 1.020
_refine_ls_hydrogen_treatment mixed
_refine_ls_matrix_type full
_refine_ls_number_parameters 170
_refine_ls_number_reflns 4149
_refine_ls_number_restraints 0
_refine_ls_restrained_S_all 1.020
_refine_ls_R_factor_all 0.0684
_refine_ls_R_factor_gt 0.0414
_refine_ls_shift/su_max 0.001
_refine_ls_shift/su_mean 0.000
_refine_ls_structure_factor_coef Fsqd
_refine_ls_weighting_details 'calc w=1/[\s^2^(Fo^2^)+(0.0414P)^2^+0.0000P] where P=(Fo^2^+2Fc^2^)/3'
_refine_ls_weighting_scheme calc
_refine_ls_wR_factor_gt 0.1049
_refine_ls_wR_factor_ref 0.1157
_reflns_number_gt 2911
_reflns_number_total 4149
_reflns_threshold_expression I>2\s(I)
_cod_data_source_file is2573.cif
_cod_data_source_block I
_cod_database_code 2226950
_cod_database_fobs_code 2226950

loop_
_symmetry_equiv_pos_as_xyz
'x, y, z'
'-x+1/2, -y, z+1/2'
'x+1/2, -y+1/2, -z'
'-x, y+1/2, -z+1/2'

loop_
_atom_site_type_symbol
_atom_site_label
_atom_site_fract_x
_atom_site_fract_y
_atom_site_fract_z
_atom_site_U_iso_or_equiv
_atom_site_adp_type
_atom_site_calc_flag
_atom_site_refinement_flags
_atom_site_occupancy
_atom_site_disorder_assembly
_atom_site_disorder_group
Br Br1 0.34848(8) 0.78522(2) 0.59104(2) 0.06364(14) Uani d . 1 . .
N N1 -0.1456(5) 0.72632(14) 0.78238(14) 0.0388(5) Uani d . 1 . .
N N2 -0.2377(6) 0.7831(2) 0.91338(17) 0.0548(6) Uani d . 1 . .
C C6 -0.0182(6) 0.72501(17) 0.70949(16) 0.0400(6) Uani d . 1 . .
H H6A -0.0563 0.6812 0.6699 0.048 Uiso calc R 1 . .
C C5 0.1666(6) 0.78770(17) 0.69349(17) 0.0424(5) Uani d . 1 . .
C C4 0.2211(6) 0.8540(2) 0.7532(2) 0.0508(7) Uani d . 1 . .
H H4A 0.3458 0.8977 0.7425 0.061 Uiso calc R 1 . .
C C3 0.0906(6) 0.8540(2) 0.8269(2) 0.0506(7) Uani d . 1 . .
H H3A 0.1271 0.8977 0.8668 0.061 Uiso calc R 1 . .
C C2 -0.1011(6) 0.78778(19) 0.84360(16) 0.0412(6) Uani d . 1 . .
O O1 0.3976(5) 0.64368(15) 0.92821(11) 0.0543(6) Uani d . 1 . .
O O2 0.5093(4) 0.59455(14) 0.80384(11) 0.0464(5) Uani d . 1 . .
O O3 -0.1981(4) 0.44309(18) 1.10571(14) 0.0577(6) Uani d . 1 . .
O O4 0.1873(5) 0.46064(19) 1.16336(14) 0.0582(6) Uani d . 1 . .
C C7 0.3666(5) 0.59209(17) 0.86815(13) 0.0345(5) Uani d . 1 . .
C C8 0.1501(6) 0.52312(18) 0.86922(15) 0.0402(5) Uani d . 1 . .
H H8A 0.2232 0.4648 0.8554 0.048 Uiso calc R 1 . .
H H8B 0.0267 0.5384 0.8257 0.048 Uiso calc R 1 . .
C C9 0.0036(6) 0.5146(2) 0.95136(17) 0.0405(6) Uani d . 1 . .
H H9A -0.0472 0.5740 0.9706 0.049 Uiso calc R 1 . .
H H9B -0.1529 0.4795 0.9427 0.049 Uiso calc R 1 . .
C C10 0.1701(6) 0.46966(19) 1.01720(16) 0.0426(6) Uani d . 1 . .
H H10A 0.2264 0.4115 0.9965 0.051 Uiso calc R 1 . .
H H10B 0.3239 0.5060 1.0266 0.051 Uiso calc R 1 . .
C C11 0.0308(5) 0.45656(16) 1.09925(16) 0.0369(5) Uani d . 1 . .
H H1N1 -0.270(6) 0.681(2) 0.7886(19) 0.037(7) Uiso d . 1 . .
H H1N2 -0.335(8) 0.740(3) 0.923(2) 0.045(9) Uiso d . 1 . .
H H2N2 -0.188(8) 0.813(2) 0.954(2) 0.054(10) Uiso d . 1 . .
H H1O4 0.132(11) 0.454(3) 1.202(3) 0.077(15) Uiso d . 1 . .

loop_
_atom_site_aniso_label
_atom_site_aniso_U_11
_atom_site_aniso_U_22
_atom_site_aniso_U_33
_atom_site_aniso_U_12
_atom_site_aniso_U_13
_atom_site_aniso_U_23
Br1 0.0722(2) 0.05631(18) 0.0624(2) -0.00719(18) 0.02248(18) 0.00228(16)
N1 0.0394(12) 0.0371(10) 0.0400(11) -0.0100(11) -0.0015(9) -0.0063(8)
N2 0.0634(16) 0.0631(15) 0.0380(12) -0.0189(14) -0.0009(11) -0.0141(14)
C6 0.0444(15) 0.0366(12) 0.0390(12) -0.0025(12) -0.0050(11) -0.0050(10)
C5 0.0438(14) 0.0356(11) 0.0479(13) -0.0004(14) 0.0004(12) 0.0015(11)
C4 0.0439(16) 0.0413(14) 0.067(2) -0.0096(13) 0.0036(14) -0.0033(13)
C3 0.0520(18) 0.0437(13) 0.0562(17) -0.0128(14) -0.0056(14) -0.0111(13)
C2 0.0463(15) 0.0392(12) 0.0380(12) -0.0033(12) -0.0070(11) -0.0055(11)
O1 0.0721(16) 0.0581(11) 0.0327(9) -0.0205(12) 0.0154(9) -0.0153(8)
O2 0.0526(12) 0.0619(11) 0.0247(8) -0.0177(11) 0.0048(8) -0.0074(8)
O3 0.0367(11) 0.0894(16) 0.0470(12) -0.0027(11) 0.0051(9) 0.0139(11)
O4 0.0492(13) 0.0935(18) 0.0320(10) -0.0119(13) 0.0026(10) 0.0173(11)
C7 0.0397(13) 0.0409(12) 0.0229(10) -0.0022(12) -0.0023(10) 0.0006(8)
C8 0.0458(14) 0.0450(13) 0.0299(11) -0.0065(13) -0.0016(11) 0.0015(10)
C9 0.0369(14) 0.0496(13) 0.0349(12) -0.0016(12) 0.0020(11) 0.0095(11)
C10 0.0399(14) 0.0534(14) 0.0344(12) 0.0064(14) 0.0079(11) 0.0096(10)
C11 0.0432(14) 0.0351(11) 0.0324(12) 0.0038(10) 0.0077(11) 0.0064(10)

loop_
_atom_type_symbol
_atom_type_description
_atom_type_scat_dispersion_real
_atom_type_scat_dispersion_imag
_atom_type_scat_source
C C 0.0033 0.0016 'International Tables Vol C Tables 4.2.6.8 and 6.1.1.4'
H H 0.0000 0.0000 'International Tables Vol C Tables 4.2.6.8 and 6.1.1.4'
N N 0.0061 0.0033 'International Tables Vol C Tables 4.2.6.8 and 6.1.1.4'
O O 0.0106 0.0060 'International Tables Vol C Tables 4.2.6.8 and 6.1.1.4'
Br Br -0.2901 2.4595 'International Tables Vol C Tables 4.2.6.8 and 6.1.1.4'

loop_
_geom_angle_atom_site_label_1
_geom_angle_atom_site_label_2
_geom_angle_atom_site_label_3
_geom_angle_site_symmetry_1
_geom_angle_site_symmetry_3
_geom_angle
_geom_angle_publ_flag
C6 N1 C2 . . 123.8(2) ?
C6 N1 H1N1 . . 114.6(19) ?
C2 N1 H1N1 . . 121.7(19) ?
C2 N2 H1N2 . . 122(2) ?
C2 N2 H2N2 . . 119(3) ?
H1N2 N2 H2N2 . . 116(4) ?
N1 C6 C5 . . 119.9(2) ?
N1 C6 H6A . . 120.0 ?
C5 C6 H6A . . 120.0 ?
C6 C5 C4 . . 119.6(3) ?
C6 C5 Br1 . . 119.9(2) ?
C4 C5 Br1 . . 120.5(2) ?
C3 C4 C5 . . 119.6(3) ?
C3 C4 H4A . . 120.2 ?
C5 C4 H4A . . 120.2 ?
C4 C3 C2 . . 120.5(3) ?
C4 C3 H3A . . 119.7 ?
C2 C3 H3A . . 119.7 ?
N2 C2 N1 . . 119.0(3) ?
N2 C2 C3 . . 124.4(3) ?
N1 C2 C3 . . 116.6(3) ?
C11 O4 H1O4 . . 117(5) ?
O1 C7 O2 . . 122.6(3) ?
O1 C7 C8 . . 120.3(2) ?
O2 C7 C8 . . 117.1(2) ?
C7 C8 C9 . . 115.5(2) ?
C7 C8 H8A . . 108.4 ?
C9 C8 H8A . . 108.4 ?
C7 C8 H8B . . 108.4 ?
C9 C8 H8B . . 108.4 ?
H8A C8 H8B . . 107.5 ?
C10 C9 C8 . . 111.0(2) ?
C10 C9 H9A . . 109.4 ?
C8 C9 H9A . . 109.4 ?
C10 C9 H9B . . 109.4 ?
C8 C9 H9B . . 109.4 ?
H9A C9 H9B . . 108.0 ?
C11 C10 C9 . . 113.2(2) ?
C11 C10 H10A . . 108.9 ?
C9 C10 H10A . . 108.9 ?
C11 C10 H10B . . 108.9 ?
C9 C10 H10B . . 108.9 ?
H10A C10 H10B . . 107.7 ?
O3 C11 O4 . . 123.1(3) ?
O3 C11 C10 . . 124.3(3) ?
O4 C11 C10 . . 112.7(2) ?

loop_
_geom_bond_atom_site_label_1
_geom_bond_atom_site_label_2
_geom_bond_site_symmetry_2
_geom_bond_distance
_geom_bond_publ_flag
Br1 C5 . 1.890(3) ?
N1 C6 . 1.340(4) ?
N1 C2 . 1.360(3) ?
N1 H1N1 . 0.94(3) ?
N2 C2 . 1.323(4) ?
N2 H1N2 . 0.83(4) ?
N2 H2N2 . 0.83(4) ?
C6 C5 . 1.356(4) ?
C6 H6A . 0.9300 ?
C5 C4 . 1.402(4) ?
C4 C3 . 1.359(5) ?
C4 H4A . 0.9300 ?
C3 C2 . 1.419(4) ?
C3 H3A . 0.9300 ?
O1 C7 . 1.241(3) ?
O2 C7 . 1.266(3) ?
O3 C11 . 1.201(4) ?
O4 C11 . 1.307(4) ?
O4 H1O4 . 0.69(5) ?
C7 C8 . 1.514(4) ?
C8 C9 . 1.522(4) ?
C8 H8A . 0.9700 ?
C8 H8B . 0.9700 ?
C9 C10 . 1.515(4) ?
C9 H9A . 0.9700 ?
C9 H9B . 0.9700 ?
C10 C11 . 1.510(4) ?
C10 H10A . 0.9700 ?
C10 H10B . 0.9700 ?

loop_
_geom_hbond_atom_site_label_D
_geom_hbond_atom_site_label_H
_geom_hbond_atom_site_label_A
_geom_hbond_site_symmetry_A
_geom_hbond_distance_DH
_geom_hbond_distance_HA
_geom_hbond_distance_DA
_geom_hbond_angle_DHA
_geom_hbond_publ_flag
N1 H1N1 O2 1_455 0.94(3) 1.73(3) 2.666(3) 177(2) yes
N2 H1N2 O1 1_455 0.83(4) 1.99(4) 2.806(4) 170(4) yes
N2 H2N2 O1 3_467 0.83(3) 2.04(3) 2.848(3) 164(3) yes
O4 H1O4 O2 2_565 0.69(5) 1.93(5) 2.601(3) 166(5) yes
C3 H3A O3 3_567 0.9300 2.5700 3.382(4) 146.00 yes
C6 H6A O3 2_464 0.9300 2.4600 3.337(4) 157.00 yes

loop_
_geom_torsion_atom_site_label_1
_geom_torsion_atom_site_label_2
_geom_torsion_atom_site_label_3
_geom_torsion_atom_site_label_4
_geom_torsion_site_symmetry_1
_geom_torsion_site_symmetry_2
_geom_torsion_site_symmetry_3
_geom_torsion_site_symmetry_4
_geom_torsion
_geom_torsion_publ_flag
C2 N1 C6 C5 . . . . -0.2(4) ?
N1 C6 C5 C4 . . . . -0.6(4) ?
N1 C6 C5 Br1 . . . . 179.5(2) ?
C6 C5 C4 C3 . . . . 0.8(5) ?
Br1 C5 C4 C3 . . . . -179.2(3) ?
C5 C4 C3 C2 . . . . -0.3(5) ?
C6 N1 C2 N2 . . . . -179.9(3) ?
C6 N1 C2 C3 . . . . 0.7(4) ?
C4 C3 C2 N2 . . . . -179.7(3) ?
C4 C3 C2 N1 . . . . -0.4(4) ?
O1 C7 C8 C9 . . . . -7.5(4) ?
O2 C7 C8 C9 . . . . 173.0(2) ?
C7 C8 C9 C10 . . . . -71.7(3) ?
C8 C9 C10 C11 . . . . -178.0(2) ?
C9 C10 C11 O3 . . . . 32.0(4) ?
C9 C10 C11 O4 . . . . -148.6(3) ?

loop_
_cod_related_entry_id
_cod_related_entry_database
_cod_related_entry_code
1 ChemSpider 30656157
